data_7045968
loop_
_publ_author_name
'Hua, Xiu-Ni'
'Huang, Chao-Ran'
'Gao, Ji-Xing'
'Lu, Yang'
'Chen, Xiao-Gang'
'Liao, Wei-Qiang'

_publ_section_title
;
 High-temperature reversible phase transitions and exceptional dielectric
 anomalies in cobalt(ii) based ionic crystals:
 [Me<sub>3</sub>NCH<sub>2</sub>X]<sub>2</sub>[CoX<sub>4</sub>] (X = Cl and
 Br).
;
_journal_issue 17
_journal_name_full 'Dalton transactions (Cambridge, England : 2003)'
_journal_page_first 6218
_journal_page_last 6224
_journal_paper_doi 10.1039/c8dt00786a
_journal_volume 47
_journal_year 2018
_chemical_formula_moiety '2(C4 H11 Cl N), Cl4 Co'
_chemical_formula_sum 'C8 H22 Cl6 Co N2'
_chemical_formula_weight 417.91
_space_group_crystal_system orthorhombic
_space_group_IT_number 19
_space_group_name_Hall 'P 2ac 2ab'
_space_group_name_H-M_alt 'P 21 21 21'
_symmetry_space_group_name_Hall 'P 2ac 2ab'
_symmetry_space_group_name_H-M 'P 21 21 21'
_atom_sites_solution_hydrogens geom
_atom_sites_solution_primary direct
_atom_sites_solution_secondary difmap
_audit_creation_method SHELXL-2014/7
_audit_update_record
;
2017-08-10 deposited with the CCDC.
2018-04-03 downloaded from the CCDC.
;
_cell_angle_alpha 90
_cell_angle_beta 90
_cell_angle_gamma 90
_cell_formula_units_Z 4
_cell_length_a 8.979(4)
_cell_length_b 12.077(5)
_cell_length_c 16.673(7)
_cell_measurement_reflns_used 5324
_cell_measurement_temperature 223(2)
_cell_measurement_theta_max 27.4816
_cell_measurement_theta_min 2.0822
_cell_volume 1808.0(13)
_computing_cell_refinement 'CrystalClear (Rigaku Inc., 2008)'
_computing_data_collection 'CrystalClear (Rigaku Inc., 2008)'
_computing_data_reduction 'CrystalClear (Rigaku Inc., 2008)'
_computing_molecular_graphics 'DIAMOND (Brandenburg & Putz, 2005)'
_computing_publication_material 'SHELXL-2014/7 (Sheldrick, 2008)'
_computing_structure_refinement 'SHELXL-2014/7 (Sheldrick, 2014)'
_computing_structure_solution 'SHELXL-2014/7 (Sheldrick, 2014)'
_diffrn_ambient_temperature 223(2)
_diffrn_measured_fraction_theta_full 0.998
_diffrn_measured_fraction_theta_max 0.996
_diffrn_measurement_device_type 'Rigaku, SCXmini'
_diffrn_measurement_method '\w scans'
_diffrn_radiation_type MoK\a
_diffrn_radiation_wavelength 0.71073
_diffrn_reflns_av_R_equivalents 0.0613
_diffrn_reflns_av_unetI/netI 0.0642
_diffrn_reflns_Laue_measured_fraction_full 0.998
_diffrn_reflns_Laue_measured_fraction_max 0.996
_diffrn_reflns_limit_h_max 9
_diffrn_reflns_limit_h_min -11
_diffrn_reflns_limit_k_max 15
_diffrn_reflns_limit_k_min -15
_diffrn_reflns_limit_l_max 21
_diffrn_reflns_limit_l_min -17
_diffrn_reflns_number 13385
_diffrn_reflns_point_group_measured_fraction_full 0.999
_diffrn_reflns_point_group_measured_fraction_max 0.996
_diffrn_reflns_theta_full 25.242
_diffrn_reflns_theta_max 27.477
_diffrn_reflns_theta_min 2.082
_exptl_absorpt_coefficient_mu 1.819
_exptl_absorpt_correction_T_max 0.601
_exptl_absorpt_correction_T_min 0.525
_exptl_absorpt_correction_type multi-scan
_exptl_absorpt_process_details 'CrystalClear (Rigaku Inc., 2008)'
_exptl_crystal_colour blue
_exptl_crystal_density_diffrn 1.535
_exptl_crystal_description block
_exptl_crystal_F_000 852
_exptl_crystal_size_max 0.380
_exptl_crystal_size_mid 0.300
_exptl_crystal_size_min 0.280
_refine_diff_density_max 0.397
_refine_diff_density_min -0.423
_refine_diff_density_rms 0.089
_refine_ls_abs_structure_details
;
 Refined as an inversion twin.
;
_refine_ls_abs_structure_Flack 0.37(4)
_refine_ls_extinction_coef 0.0116(16)
_refine_ls_extinction_expression Fc^*^=kFc[1+0.001xFc^2^\l^3^/sin(2\q)]^-1/4^
_refine_ls_extinction_method 'SHELXL-2014/7 (Sheldrick 2014'
_refine_ls_goodness_of_fit_ref 1.028
_refine_ls_hydrogen_treatment constr
_refine_ls_matrix_type full
_refine_ls_number_parameters 162
_refine_ls_number_reflns 4125
_refine_ls_number_restraints 0
_refine_ls_restrained_S_all 1.028
_refine_ls_R_factor_all 0.0555
_refine_ls_R_factor_gt 0.0500
_refine_ls_shift/su_max 0.000
_refine_ls_shift/su_mean 0.000
_refine_ls_structure_factor_coef Fsqd
_refine_ls_weighting_details 'w=1/[\s^2^(Fo^2^)+(0.0400P)^2^+1.8172P] where P=(Fo^2^+2Fc^2^)/3'
_refine_ls_weighting_scheme calc
_refine_ls_wR_factor_gt 0.1065
_refine_ls_wR_factor_ref 0.1153
_reflns_Friedel_coverage 0.754
_reflns_Friedel_fraction_full 1.000
_reflns_Friedel_fraction_max 0.997
_reflns_number_gt 3794
_reflns_number_total 4151
_reflns_threshold_expression 'I > 2\s(I)'
_cod_data_source_file c8dt00786a2.cif
_cod_data_source_block 2
_cod_depositor_comments
;
The following automatic conversions were performed:

'_exptl_absorpt_correction_type' value 'Multi-scan' changed to
'multi-scan' according to
/home/data/users/saulius/crontab/automatic-downloads/rss-feeds/RSC/lib/dictionaries/cif_core.dic
dictionary named 'cif_core.dic' version 2.4.2 from 2011-04-26.

Automatic conversion script
Id: cif_fix_values 4973 2017-02-22 13:04:09Z antanas 

 Adding full bibliography for 7045968--7045971.cif.
;
_cod_database_code 7045968
_shelx_shelxl_version_number 2014/7
_shelx_space_group_comment
;
The symmetry employed for this shelxl refinement is uniquely defined
by the following loop, which should always be used as a source of
symmetry information in preference to the above space-group names.
They are only intended as comments.
;
_shelx_estimated_absorpt_t_min 0.545
_shelx_estimated_absorpt_t_max 0.630

loop_
_space_group_symop_operation_xyz
'x, y, z'
'-x+1/2, -y, z+1/2'
'-x, y+1/2, -z+1/2'
'x+1/2, -y+1/2, -z'

loop_
_atom_site_label
_atom_site_type_symbol
_atom_site_fract_x
_atom_site_fract_y
_atom_site_fract_z
_atom_site_U_iso_or_equiv
_atom_site_adp_type
_atom_site_occupancy
_atom_site_site_symmetry_order
_atom_site_calc_flag
_atom_site_refinement_flags_posn
_atom_site_refinement_flags_adp
Co1 Co 0.98869(9) 0.52204(6) 0.10825(4) 0.0313(2) Uani 1 1 d . .
C1 C 0.8380(9) 0.6296(6) 0.3500(5) 0.0503(18) Uani 1 1 d . .
H1A H 0.7537 0.5935 0.3753 0.076 Uiso 1 1 calc R U
H1B H 0.8556 0.5968 0.2978 0.076 Uiso 1 1 calc R U
H1C H 0.8170 0.7079 0.3438 0.076 Uiso 1 1 calc R U
C2 C 1.0005(10) 0.4929(5) 0.4138(5) 0.059(2) Uani 1 1 d . .
H2A H 1.0865 0.4824 0.4481 0.088 Uiso 1 1 calc R U
H2B H 1.0183 0.4579 0.3623 0.088 Uiso 1 1 calc R U
H2C H 0.9136 0.4599 0.4388 0.088 Uiso 1 1 calc R U
C3 C 1.1063(9) 0.6651(7) 0.3600(5) 0.056(2) Uani 1 1 d . .
H3A H 1.0947 0.7449 0.3576 0.083 Uiso 1 1 calc R U
H3B H 1.1136 0.6356 0.3060 0.083 Uiso 1 1 calc R U
H3C H 1.1961 0.6471 0.3896 0.083 Uiso 1 1 calc R U
C4 C 0.9432(8) 0.6718(6) 0.4798(4) 0.0442(16) Uani 1 1 d . .
H4A H 0.8512 0.6419 0.5028 0.053 Uiso 1 1 calc R U
H4B H 0.9280 0.7510 0.4701 0.053 Uiso 1 1 calc R U
C5 C 0.5736(11) 0.2404(8) 0.4326(4) 0.062(2) Uani 1 1 d . .
H5A H 0.6769 0.2181 0.4380 0.094 Uiso 1 1 calc R U
H5B H 0.5100 0.1855 0.4577 0.094 Uiso 1 1 calc R U
H5C H 0.5590 0.3115 0.4584 0.094 Uiso 1 1 calc R U
C6 C 0.6268(9) 0.3380(6) 0.3084(5) 0.0543(19) Uani 1 1 d . .
H6A H 0.7313 0.3181 0.3119 0.081 Uiso 1 1 calc R U
H6B H 0.6103 0.4073 0.3364 0.081 Uiso 1 1 calc R U
H6C H 0.5987 0.3462 0.2526 0.081 Uiso 1 1 calc R U
C7 C 0.3728(8) 0.2767(7) 0.3372(6) 0.059(2) Uani 1 1 d . .
H7A H 0.3502 0.3431 0.3676 0.088 Uiso 1 1 calc R U
H7B H 0.3136 0.2156 0.3573 0.088 Uiso 1 1 calc R U
H7C H 0.3498 0.2890 0.2811 0.088 Uiso 1 1 calc R U
C8 C 0.5703(8) 0.1383(6) 0.3115(4) 0.0417(15) Uani 1 1 d . .
H8A H 0.5113 0.0821 0.3395 0.050 Uiso 1 1 calc R U
H8B H 0.6757 0.1219 0.3209 0.050 Uiso 1 1 calc R U
Cl1 Cl 1.0400(3) 0.47183(17) -0.02037(10) 0.0645(6) Uani 1 1 d . .
Cl2 Cl 1.1396(2) 0.43112(14) 0.19531(11) 0.0487(5) Uani 1 1 d . .
Cl3 Cl 0.7468(2) 0.47795(17) 0.13194(14) 0.0586(5) Uani 1 1 d . .
Cl4 Cl 1.0197(2) 0.70701(12) 0.12968(10) 0.0444(4) Uani 1 1 d . .
Cl5 Cl 1.0893(2) 0.6544(2) 0.54897(12) 0.0635(6) Uani 1 1 d . .
Cl6 Cl 0.5339(2) 0.1297(2) 0.20846(11) 0.0635(6) Uani 1 1 d . .
N1 N 0.9740(6) 0.6151(4) 0.4015(3) 0.0344(11) Uani 1 1 d . .
N2 N 0.5351(6) 0.2496(4) 0.3459(3) 0.0371(12) Uani 1 1 d . .

loop_
_atom_site_aniso_label
_atom_site_aniso_U_11
_atom_site_aniso_U_22
_atom_site_aniso_U_33
_atom_site_aniso_U_23
_atom_site_aniso_U_13
_atom_site_aniso_U_12
Co1 0.0375(5) 0.0270(4) 0.0294(4) -0.0007(3) 0.0003(4) 0.0001(4)
C1 0.051(4) 0.048(4) 0.052(4) 0.006(4) -0.017(4) 0.001(4)
C2 0.079(6) 0.030(3) 0.068(5) 0.002(3) -0.003(5) 0.007(4)
C3 0.051(5) 0.062(5) 0.054(4) -0.001(4) 0.011(4) -0.013(4)
C4 0.042(4) 0.048(4) 0.043(4) -0.010(3) 0.002(3) 0.004(3)
C5 0.090(6) 0.066(5) 0.032(4) -0.006(4) -0.002(4) 0.015(5)
C6 0.056(5) 0.039(4) 0.069(5) 0.008(4) -0.001(4) -0.007(3)
C7 0.038(4) 0.051(5) 0.087(6) -0.010(4) 0.002(4) 0.009(3)
C8 0.040(4) 0.038(3) 0.047(4) -0.009(3) 0.000(3) 0.005(3)
Cl1 0.1102(18) 0.0513(10) 0.0321(8) -0.0026(7) 0.0083(9) 0.0275(12)
Cl2 0.0620(11) 0.0384(8) 0.0456(9) 0.0055(7) -0.0137(8) 0.0063(8)
Cl3 0.0407(9) 0.0480(10) 0.0871(15) -0.0064(11) 0.0082(9) -0.0081(9)
Cl4 0.0523(10) 0.0269(6) 0.0539(9) -0.0018(6) -0.0069(8) -0.0028(7)
Cl5 0.0524(12) 0.0894(16) 0.0488(10) -0.0108(10) -0.0086(9) -0.0078(11)
Cl6 0.0523(11) 0.0917(15) 0.0464(10) -0.0226(10) -0.0024(9) -0.0071(11)
N1 0.039(3) 0.027(2) 0.037(3) -0.003(2) 0.001(2) 0.000(2)
N2 0.042(3) 0.031(2) 0.038(3) 0.003(2) 0.000(2) 0.002(2)

loop_
_atom_type_symbol
_atom_type_description
_atom_type_scat_dispersion_real
_atom_type_scat_dispersion_imag
_atom_type_scat_source
C C 0.0033 0.0016 'International Tables Vol C Tables 4.2.6.8 and 6.1.1.4'
H H 0.0000 0.0000 'International Tables Vol C Tables 4.2.6.8 and 6.1.1.4'
N N 0.0061 0.0033 'International Tables Vol C Tables 4.2.6.8 and 6.1.1.4'
Cl Cl 0.1484 0.1585 'International Tables Vol C Tables 4.2.6.8 and 6.1.1.4'
Co Co 0.3494 0.9721 'International Tables Vol C Tables 4.2.6.8 and 6.1.1.4'

loop_
_geom_angle_atom_site_label_1
_geom_angle_atom_site_label_2
_geom_angle_atom_site_label_3
_geom_angle
Cl2 Co1 Cl3 110.27(9)
Cl2 Co1 Cl1 110.67(8)
Cl3 Co1 Cl1 107.15(9)
Cl2 Co1 Cl4 107.52(7)
Cl3 Co1 Cl4 108.63(8)
Cl1 Co1 Cl4 112.59(8)
N1 C4 Cl5 112.3(4)
N2 C8 Cl6 113.0(5)
C4 N1 C3 111.3(5)
C4 N1 C1 107.1(5)
C3 N1 C1 109.4(5)
C4 N1 C2 111.0(5)
C3 N1 C2 109.3(6)
C1 N1 C2 108.7(6)
C6 N2 C5 109.4(6)
C6 N2 C8 111.5(5)
C5 N2 C8 104.8(5)
C6 N2 C7 109.9(6)
C5 N2 C7 109.6(6)
C8 N2 C7 111.4(5)

loop_
_geom_bond_atom_site_label_1
_geom_bond_atom_site_label_2
_geom_bond_distance
Co1 Cl2 2.2691(19)
Co1 Cl3 2.271(2)
Co1 Cl1 2.2757(19)
Co1 Cl4 2.2793(18)
C1 N1 1.502(9)
C2 N1 1.508(8)
C3 N1 1.502(9)
C4 N1 1.500(8)
C4 Cl5 1.759(7)
C5 N2 1.490(8)
C6 N2 1.486(9)
C7 N2 1.500(9)
C8 N2 1.495(8)
C8 Cl6 1.751(7)

loop_
_geom_hbond_atom_site_label_D
_geom_hbond_atom_site_label_H
_geom_hbond_atom_site_label_A
_geom_hbond_distance_DH
_geom_hbond_distance_HA
_geom_hbond_distance_DA
_geom_hbond_angle_DHA
_geom_hbond_site_symmetry_A
C8 H8B Cl2 0.98 2.85 3.613(7) 135.3 3_745
C8 H8A Cl3 0.98 2.68 3.571(7) 151.4 3_645
C7 H7C Cl2 0.97 2.92 3.669(9) 134.4 1_455
C7 H7B Cl3 0.97 2.93 3.800(9) 150.4 3_645
C6 H6C Cl3 0.97 2.89 3.561(8) 127.3 .
C6 H6A Cl4 0.97 2.78 3.693(8) 156.5 3_745
C5 H5C Cl4 0.97 2.95 3.451(7) 113.3 2_665
C5 H5C Cl1 0.97 2.79 3.706(9) 158.6 2_665
C5 H5A Cl4 0.97 2.95 3.817(10) 149.2 3_745
C4 H4B Cl1 0.98 2.81 3.689(8) 149.7 3_755
C4 H4A Cl3 0.98 2.74 3.552(8) 140.6 2_665
C3 H3C Cl6 0.97 2.93 3.453(8) 114.8 3_755
C1 H1C Cl2 0.97 2.80 3.724(8) 159.5 3_755
C1 H1A Cl6 0.97 2.97 3.479(8) 114.1 3_655
C8 H8B Cl2 0.98 2.85 3.613(7) 135.3 3_745
C8 H8A Cl3 0.98 2.68 3.571(7) 151.4 3_645
C7 H7C Cl2 0.97 2.92 3.669(9) 134.4 1_455
C7 H7B Cl3 0.97 2.93 3.800(9) 150.4 3_645
C6 H6C Cl3 0.97 2.89 3.561(8) 127.3 .
C6 H6A Cl4 0.97 2.78 3.693(8) 156.5 3_745
C5 H5C Cl4 0.97 2.95 3.451(7) 113.3 2_665
C5 H5C Cl1 0.97 2.79 3.706(9) 158.6 2_665
C5 H5A Cl4 0.97 2.95 3.817(10) 149.2 3_745
C4 H4B Cl1 0.98 2.81 3.689(8) 149.7 3_755
C4 H4A Cl3 0.98 2.74 3.552(8) 140.6 2_665
C3 H3C Cl6 0.97 2.93 3.453(8) 114.8 3_755
C1 H1C Cl2 0.97 2.80 3.724(8) 159.5 3_755
C1 H1A Cl6 0.97 2.97 3.479(8) 114.1 3_655
